data_1571148
loop_
_publ_author_name
'Li, Jiaming'
'Ni, Hao'
'Zhang, Weiwei'
'Lai, Zhencheng'
'Jin, Huimin'
'Zeng, Linwei'
'Cui, Sunliang'

_publ_section_title
;
 A multicomponent reaction for modular assembly of indole-fused
 heterocycles
;
_journal_issue 14
_journal_name_full 'Chemical Science'
_journal_page_first 5211
_journal_page_last 5217
_journal_paper_doi 10.1039/D4SC00522H
_journal_volume 15
_journal_year 2024
_chemical_formula_moiety 'C14 H17 Cl N2 S'
_chemical_formula_sum 'C14 H17 Cl N2 S'
_chemical_formula_weight 280.80
_space_group_crystal_system triclinic
_space_group_IT_number 2
_space_group_name_Hall '-P 1'
_space_group_name_H-M_alt 'P -1'
_atom_sites_solution_hydrogens geom
_atom_sites_solution_primary dual
_audit_creation_date 2023-03-12
_audit_creation_method
;
Olex2 1.5
(compiled 2022.04.07 svn.rca3783a0 for OlexSys, GUI svn.r6498)
;
_audit_update_record
;
2023-03-17 deposited with the CCDC.	2024-03-04 downloaded from the CCDC.
;
_cell_angle_alpha 80.365(3)
_cell_angle_beta 89.851(3)
_cell_angle_gamma 84.042(3)
_cell_formula_units_Z 2
_cell_length_a 5.0074(4)
_cell_length_b 9.0205(7)
_cell_length_c 15.1568(13)
_cell_measurement_reflns_used 5035
_cell_measurement_temperature 170.00
_cell_measurement_theta_max 60.576
_cell_measurement_theta_min 2.573
_cell_volume 671.24(9)
_computing_cell_refinement 'SAINT V8.40B (Bruker Nano, Inc., 2019)'
_computing_data_collection 'Bruker Instrument Service vV6.2.14'
_computing_data_reduction 'SAINT V8.40B (Bruker Nano, Inc., 2019)'
_computing_molecular_graphics 'Olex2 1.5 (Dolomanov et al., 2009)'
_computing_publication_material 'Olex2 1.5 (Dolomanov et al., 2009)'
_computing_structure_refinement 'SHELXL 2019/2 (Sheldrick, 2015)'
_computing_structure_solution 'SHELXT 2018/2 (Sheldrick, 2018)'
_diffrn_ambient_temperature 170.00
_diffrn_measured_fraction_theta_full 0.973
_diffrn_measured_fraction_theta_max 0.977
_diffrn_measurement_device_type 'zju Bruker D8 Venture'
_diffrn_measurement_method '\w and \f scans'
_diffrn_radiation_type GaK\a
_diffrn_radiation_wavelength 1.34139
_diffrn_reflns_av_R_equivalents 0.0483
_diffrn_reflns_av_unetI/netI 0.0545
_diffrn_reflns_Laue_measured_fraction_full 0.973
_diffrn_reflns_Laue_measured_fraction_max 0.977
_diffrn_reflns_limit_h_max 6
_diffrn_reflns_limit_h_min -6
_diffrn_reflns_limit_k_max 11
_diffrn_reflns_limit_k_min -11
_diffrn_reflns_limit_l_max 19
_diffrn_reflns_limit_l_min -19
_diffrn_reflns_number 11083
_diffrn_reflns_point_group_measured_fraction_full 0.973
_diffrn_reflns_point_group_measured_fraction_max 0.977
_diffrn_reflns_theta_full 53.594
_diffrn_reflns_theta_max 60.576
_diffrn_reflns_theta_min 2.573
_diffrn_source_current 3.57
_diffrn_source_power 0.24957869999999996
_diffrn_source_voltage 69.91
_exptl_absorpt_coefficient_mu 2.528
_exptl_absorpt_correction_T_max 0.7519
_exptl_absorpt_correction_T_min 0.6756
_exptl_absorpt_correction_type multi-scan
_exptl_absorpt_process_details
;
SADABS-2016/2 (Bruker,2016/2) was used for absorption correction.
wR2(int) was 0.0676 before and 0.0576 after correction.
The Ratio of minimum to maximum transmission is 0.8985.
The \l/2 correction factor is Not present.
;
_exptl_crystal_colour colourless
_exptl_crystal_colour_primary colourless
_exptl_crystal_density_diffrn 1.389
_exptl_crystal_description block
_exptl_crystal_F_000 296
_exptl_crystal_size_max 0.2
_exptl_crystal_size_mid 0.05
_exptl_crystal_size_min 0.03
_refine_diff_density_max 0.475
_refine_diff_density_min -0.314
_refine_diff_density_rms 0.085
_refine_ls_extinction_method none
_refine_ls_goodness_of_fit_ref 1.140
_refine_ls_hydrogen_treatment constr
_refine_ls_matrix_type full
_refine_ls_number_parameters 164
_refine_ls_number_reflns 3025
_refine_ls_number_restraints 0
_refine_ls_restrained_S_all 1.140
_refine_ls_R_factor_all 0.0539
_refine_ls_R_factor_gt 0.0491
_refine_ls_shift/su_max 0.000
_refine_ls_shift/su_mean 0.000
_refine_ls_structure_factor_coef Fsqd
_refine_ls_weighting_details 'w=1/[\s^2^(Fo^2^)+(0.0634P)^2^+0.2526P] where P=(Fo^2^+2Fc^2^)/3'
_refine_ls_weighting_scheme calc
_refine_ls_wR_factor_gt 0.1250
_refine_ls_wR_factor_ref 0.1273
_reflns_Friedel_coverage 0.000
_reflns_number_gt 2657
_reflns_number_total 3025
_reflns_threshold_expression 'I > 2\s(I)'
_cod_data_source_file d4sc00522h2.cif
_cod_data_source_block 230307_ljm_8_3_3_0m
_cod_depositor_comments 'Adding full bibliography for 1571147--1571150.cif.'
_cod_database_code 1571148
_shelx_shelxl_version_number 2019/2
_shelx_space_group_comment
;
The symmetry employed for this shelxl refinement is uniquely defined
by the following loop, which should always be used as a source of
symmetry information in preference to the above space-group names.
They are only intended as comments.
;
_shelx_estimated_absorpt_t_max 0.928
_shelx_estimated_absorpt_t_min 0.632
_olex2_refinement_description
;
1. Fixed Uiso
 At 1.2 times of:
  All C(H) groups, All C(H,H) groups
 At 1.5 times of:
  All C(H,H,H) groups
2.a Secondary CH2 refined with riding coordinates:
 C9(H9A,H9B), C10(H10A,H10B), C11(H11A,H11B), C13(H13A,H13B), C14(H14A,H14B)
2.b Aromatic/amide H refined with riding coordinates:
 C1(H1), C2(H2), C3(H3), C4(H4)
2.c Idealised Me refined as rotating group:
 C12(H12A,H12B,H12C)
;
_olex2_submission_special_instructions 'No special instructions were received'

loop_
_space_group_symop_operation_xyz
'x, y, z'
'-x, -y, -z'

loop_
_atom_site_label
_atom_site_type_symbol
_atom_site_fract_x
_atom_site_fract_y
_atom_site_fract_z
_atom_site_U_iso_or_equiv
_atom_site_adp_type
_atom_site_occupancy
_atom_site_site_symmetry_order
_atom_site_calc_flag
_atom_site_refinement_flags_posn
_atom_site_refinement_flags_adp
_atom_site_refinement_flags_occupancy
_atom_site_disorder_assembly
_atom_site_disorder_group
Cl1 Cl 0.87832(12) 0.69011(7) 0.42754(4) 0.04258(19) Uani 1 1 d . . . . .
S1 S 0.69366(9) 0.53684(5) 0.08020(3) 0.02607(16) Uani 1 1 d . . . . .
N1 N 0.7393(3) 0.24864(17) 0.17352(10) 0.0223(3) Uani 1 1 d . . . . .
N2 N 0.9064(3) 0.53699(17) 0.25215(10) 0.0218(3) Uani 1 1 d . . . . .
C1 C 0.3387(4) -0.0215(2) 0.29285(14) 0.0271(4) Uani 1 1 d . . . . .
H1 H 0.305539 -0.058099 0.353952 0.033 Uiso 1 1 calc R U . . .
C2 C 0.2100(4) -0.0746(2) 0.22579(15) 0.0325(5) Uani 1 1 d . . . . .
H2 H 0.087335 -0.148055 0.241118 0.039 Uiso 1 1 calc R U . . .
C3 C 0.2579(4) -0.0217(2) 0.13566(15) 0.0337(5) Uani 1 1 d . . . . .
H3 H 0.168179 -0.061160 0.090980 0.040 Uiso 1 1 calc R U . . .
C4 C 0.4324(4) 0.0867(2) 0.10962(14) 0.0290(4) Uani 1 1 d . . . . .
H4 H 0.464196 0.122228 0.048289 0.035 Uiso 1 1 calc R U . . .
C5 C 0.5598(4) 0.1412(2) 0.17800(12) 0.0224(4) Uani 1 1 d . . . . .
C6 C 0.5187(4) 0.0873(2) 0.26956(12) 0.0219(4) Uani 1 1 d . . . . .
C7 C 0.6781(4) 0.1666(2) 0.32049(12) 0.0220(4) Uani 1 1 d . . . . .
C8 C 0.8082(3) 0.2645(2) 0.26048(12) 0.0205(4) Uani 1 1 d . . . . .
C9 C 0.8258(4) 0.3391(2) 0.09323(12) 0.0253(4) Uani 1 1 d . . . . .
H9A H 0.768804 0.297062 0.040852 0.030 Uiso 1 1 calc R U . . .
H9B H 1.024418 0.332052 0.093811 0.030 Uiso 1 1 calc R U . . .
C10 C 0.9258(4) 0.5966(2) 0.15880(13) 0.0273(4) Uani 1 1 d . . . . .
H10A H 1.111531 0.569108 0.140199 0.033 Uiso 1 1 calc R U . . .
H10B H 0.898503 0.708282 0.151717 0.033 Uiso 1 1 calc R U . . .
C11 C 1.0002(4) 0.3749(2) 0.27672(12) 0.0230(4) Uani 1 1 d . . . . .
H11A H 1.049477 0.354625 0.341142 0.028 Uiso 1 1 calc R U . . .
H11B H 1.165951 0.354178 0.243176 0.028 Uiso 1 1 calc R U . . .
C12 C 0.7004(5) 0.1392(2) 0.42024(13) 0.0335(5) Uani 1 1 d . . . . .
H12A H 0.847866 0.191112 0.438776 0.050 Uiso 1 1 calc R U . . .
H12B H 0.736118 0.030389 0.442156 0.050 Uiso 1 1 calc R U . . .
H12C H 0.531874 0.178085 0.445263 0.050 Uiso 1 1 calc R U . . .
C13 C 0.6495(4) 0.5837(2) 0.28994(13) 0.0272(4) Uani 1 1 d . . . . .
H13A H 0.513375 0.521224 0.272761 0.033 Uiso 1 1 calc R U . . .
H13B H 0.592725 0.690185 0.263263 0.033 Uiso 1 1 calc R U . . .
C14 C 0.6538(4) 0.5707(3) 0.38999(15) 0.0337(5) Uani 1 1 d . . . . .
H14A H 0.709321 0.464321 0.417175 0.040 Uiso 1 1 calc R U . . .
H14B H 0.470245 0.598232 0.410523 0.040 Uiso 1 1 calc R U . . .

loop_
_atom_site_aniso_label
_atom_site_aniso_U_11
_atom_site_aniso_U_22
_atom_site_aniso_U_33
_atom_site_aniso_U_23
_atom_site_aniso_U_13
_atom_site_aniso_U_12
Cl1 0.0489(3) 0.0463(3) 0.0374(3) -0.0199(2) -0.0057(2) -0.0068(2)
S1 0.0326(3) 0.0228(3) 0.0226(2) -0.00028(17) -0.00088(18) -0.00765(18)
N1 0.0290(8) 0.0211(7) 0.0183(7) -0.0039(6) 0.0027(6) -0.0082(6)
N2 0.0203(7) 0.0204(7) 0.0256(8) -0.0050(6) 0.0001(6) -0.0053(6)
C1 0.0281(9) 0.0194(9) 0.0340(10) -0.0034(7) 0.0054(8) -0.0049(7)
C2 0.0294(10) 0.0215(9) 0.0482(12) -0.0064(8) 0.0002(9) -0.0089(7)
C3 0.0346(11) 0.0259(10) 0.0436(12) -0.0124(9) -0.0079(9) -0.0067(8)
C4 0.0356(10) 0.0247(10) 0.0280(10) -0.0066(8) -0.0035(8) -0.0049(8)
C5 0.0241(9) 0.0177(8) 0.0256(9) -0.0045(7) 0.0008(7) -0.0025(6)
C6 0.0235(8) 0.0170(8) 0.0254(9) -0.0040(7) 0.0022(7) -0.0021(6)
C7 0.0266(9) 0.0173(8) 0.0220(9) -0.0021(7) 0.0008(7) -0.0035(7)
C8 0.0227(8) 0.0193(8) 0.0198(8) -0.0032(6) 0.0002(6) -0.0035(6)
C9 0.0316(10) 0.0244(9) 0.0208(9) -0.0040(7) 0.0056(7) -0.0074(7)
C10 0.0277(9) 0.0251(9) 0.0308(10) -0.0025(7) 0.0006(8) -0.0135(7)
C11 0.0212(8) 0.0224(9) 0.0258(9) -0.0035(7) -0.0021(7) -0.0051(7)
C12 0.0499(12) 0.0295(11) 0.0218(9) -0.0007(8) 0.0004(8) -0.0132(9)
C13 0.0228(9) 0.0278(10) 0.0337(10) -0.0118(8) -0.0005(7) -0.0043(7)
C14 0.0333(10) 0.0339(11) 0.0369(11) -0.0117(9) 0.0100(9) -0.0088(8)

loop_
_atom_type_symbol
_atom_type_description
_atom_type_scat_dispersion_real
_atom_type_scat_dispersion_imag
_atom_type_scat_source
C C 0.0137 0.0067 'International Tables Vol C Tables 4.2.6.8 and 6.1.1.4'
H H 0.0000 0.0000 'International Tables Vol C Tables 4.2.6.8 and 6.1.1.4'
Cl Cl 0.3281 0.5435 'International Tables Vol C Tables 4.2.6.8 and 6.1.1.4'
N N 0.0241 0.0134 'International Tables Vol C Tables 4.2.6.8 and 6.1.1.4'
S S 0.2925 0.4295 'International Tables Vol C Tables 4.2.6.8 and 6.1.1.4'

loop_
_geom_angle_atom_site_label_1
_geom_angle_atom_site_label_2
_geom_angle_atom_site_label_3
_geom_angle
_geom_angle_site_symmetry_1
_geom_angle_site_symmetry_3
_geom_angle_publ_flag
C9 S1 C10 98.07(9) . . ?
C5 N1 C8 108.82(15) . . ?
C5 N1 C9 126.12(15) . . ?
C8 N1 C9 124.88(15) . . ?
C10 N2 C11 114.54(15) . . ?
C10 N2 C13 113.08(15) . . ?
C13 N2 C11 114.93(14) . . ?
C2 C1 H1 120.4 . . ?
C2 C1 C6 119.13(19) . . ?
C6 C1 H1 120.4 . . ?
C1 C2 H2 119.6 . . ?
C1 C2 C3 120.88(18) . . ?
C3 C2 H2 119.6 . . ?
C2 C3 H3 119.0 . . ?
C4 C3 C2 121.90(19) . . ?
C4 C3 H3 119.0 . . ?
C3 C4 H4 121.6 . . ?
C3 C4 C5 116.88(19) . . ?
C5 C4 H4 121.6 . . ?
N1 C5 C4 130.40(17) . . ?
N1 C5 C6 107.36(15) . . ?
C4 C5 C6 122.24(17) . . ?
C1 C6 C5 118.95(17) . . ?
C1 C6 C7 133.51(18) . . ?
C5 C6 C7 107.51(15) . . ?
C6 C7 C12 124.77(16) . . ?
C8 C7 C6 107.06(16) . . ?
C8 C7 C12 128.13(17) . . ?
N1 C8 C11 120.89(15) . . ?
C7 C8 N1 109.24(16) . . ?
C7 C8 C11 129.86(16) . . ?
S1 C9 H9A 108.9 . . ?
S1 C9 H9B 108.9 . . ?
N1 C9 S1 113.57(13) . . ?
N1 C9 H9A 108.9 . . ?
N1 C9 H9B 108.9 . . ?
H9A C9 H9B 107.7 . . ?
S1 C10 H10A 107.8 . . ?
S1 C10 H10B 107.8 . . ?
N2 C10 S1 117.83(12) . . ?
N2 C10 H10A 107.8 . . ?
N2 C10 H10B 107.8 . . ?
H10A C10 H10B 107.2 . . ?
N2 C11 C8 117.04(15) . . ?
N2 C11 H11A 108.0 . . ?
N2 C11 H11B 108.0 . . ?
C8 C11 H11A 108.0 . . ?
C8 C11 H11B 108.0 . . ?
H11A C11 H11B 107.3 . . ?
C7 C12 H12A 109.5 . . ?
C7 C12 H12B 109.5 . . ?
C7 C12 H12C 109.5 . . ?
H12A C12 H12B 109.5 . . ?
H12A C12 H12C 109.5 . . ?
H12B C12 H12C 109.5 . . ?
N2 C13 H13A 108.7 . . ?
N2 C13 H13B 108.7 . . ?
N2 C13 C14 114.24(16) . . ?
H13A C13 H13B 107.6 . . ?
C14 C13 H13A 108.7 . . ?
C14 C13 H13B 108.7 . . ?
Cl1 C14 H14A 109.2 . . ?
Cl1 C14 H14B 109.2 . . ?
C13 C14 Cl1 112.18(14) . . ?
C13 C14 H14A 109.2 . . ?
C13 C14 H14B 109.2 . . ?
H14A C14 H14B 107.9 . . ?

loop_
_geom_bond_atom_site_label_1
_geom_bond_atom_site_label_2
_geom_bond_distance
_geom_bond_site_symmetry_2
_geom_bond_publ_flag
Cl1 C14 1.792(2) . ?
S1 C9 1.815(2) . ?
S1 C10 1.848(2) . ?
N1 C5 1.382(2) . ?
N1 C8 1.397(2) . ?
N1 C9 1.440(2) . ?
N2 C10 1.434(2) . ?
N2 C11 1.474(2) . ?
N2 C13 1.458(2) . ?
C1 H1 0.9500 . ?
C1 C2 1.382(3) . ?
C1 C6 1.402(3) . ?
C2 H2 0.9500 . ?
C2 C3 1.398(3) . ?
C3 H3 0.9500 . ?
C3 C4 1.386(3) . ?
C4 H4 0.9500 . ?
C4 C5 1.401(3) . ?
C5 C6 1.414(2) . ?
C6 C7 1.432(3) . ?
C7 C8 1.371(2) . ?
C7 C12 1.493(3) . ?
C8 C11 1.502(2) . ?
C9 H9A 0.9900 . ?
C9 H9B 0.9900 . ?
C10 H10A 0.9900 . ?
C10 H10B 0.9900 . ?
C11 H11A 0.9900 . ?
C11 H11B 0.9900 . ?
C12 H12A 0.9800 . ?
C12 H12B 0.9800 . ?
C12 H12C 0.9800 . ?
C13 H13A 0.9900 . ?
C13 H13B 0.9900 . ?
C13 C14 1.501(3) . ?
C14 H14A 0.9900 . ?
C14 H14B 0.9900 . ?

loop_
_geom_torsion_atom_site_label_1
_geom_torsion_atom_site_label_2
_geom_torsion_atom_site_label_3
_geom_torsion_atom_site_label_4
_geom_torsion
_geom_torsion_site_symmetry_1
_geom_torsion_site_symmetry_2
_geom_torsion_site_symmetry_3
_geom_torsion_site_symmetry_4
_geom_torsion_publ_flag
N1 C5 C6 C1 178.60(16) . . . . ?
N1 C5 C6 C7 0.5(2) . . . . ?
N1 C8 C11 N2 68.9(2) . . . . ?
N2 C13 C14 Cl1 62.4(2) . . . . ?
C1 C2 C3 C4 -0.8(3) . . . . ?
C1 C6 C7 C8 -177.6(2) . . . . ?
C1 C6 C7 C12 4.7(3) . . . . ?
C2 C1 C6 C5 1.1(3) . . . . ?
C2 C1 C6 C7 178.63(19) . . . . ?
C2 C3 C4 C5 0.0(3) . . . . ?
C3 C4 C5 N1 -179.29(19) . . . . ?
C3 C4 C5 C6 1.3(3) . . . . ?
C4 C5 C6 C1 -1.9(3) . . . . ?
C4 C5 C6 C7 180.00(17) . . . . ?
C5 N1 C8 C7 1.0(2) . . . . ?
C5 N1 C8 C11 -179.60(15) . . . . ?
C5 N1 C9 S1 108.93(18) . . . . ?
C5 C6 C7 C8 0.1(2) . . . . ?
C5 C6 C7 C12 -177.59(18) . . . . ?
C6 C1 C2 C3 0.2(3) . . . . ?
C6 C7 C8 N1 -0.7(2) . . . . ?
C6 C7 C8 C11 179.98(17) . . . . ?
C7 C8 C11 N2 -111.8(2) . . . . ?
C8 N1 C5 C4 179.64(19) . . . . ?
C8 N1 C5 C6 -0.9(2) . . . . ?
C8 N1 C9 S1 -65.6(2) . . . . ?
C9 S1 C10 N2 -67.06(16) . . . . ?
C9 N1 C5 C4 4.4(3) . . . . ?
C9 N1 C5 C6 -176.15(17) . . . . ?
C9 N1 C8 C7 176.33(17) . . . . ?
C9 N1 C8 C11 -4.3(3) . . . . ?
C10 S1 C9 N1 78.48(15) . . . . ?
C10 N2 C11 C8 -80.78(19) . . . . ?
C10 N2 C13 C14 -159.90(16) . . . . ?
C11 N2 C10 S1 70.47(19) . . . . ?
C11 N2 C13 C14 66.0(2) . . . . ?
C12 C7 C8 N1 176.94(18) . . . . ?
C12 C7 C8 C11 -2.4(3) . . . . ?
C13 N2 C10 S1 -63.83(19) . . . . ?
C13 N2 C11 C8 52.7(2) . . . . ?
